data_7201116
loop_
_publ_author_name
'Guo, Hua-Dong'
'Qiu, Dong-Fang'
'Guo, Xian-Min'
'Zheng, Guo-Li'
'Wang, Xiao'
'Dang, Song'
'Zhang, Hong-Jie'

_publ_section_title
;
 Entangled metal--organic frameworks modulated by N-donor ligands of
 different conformations
;
_journal_issue 11
_journal_name_full CrystEngComm
_journal_page_first 2425
_journal_paper_doi 10.1039/b905190m
_journal_volume 11
_journal_year 2009
_chemical_formula_moiety 'C47 H41 N3 O10 Zn2'
_chemical_formula_sum 'C47 H41 N3 O10 Zn2'
_chemical_formula_weight 938.57
_chemical_melting_point ?
_chemical_name_systematic
;
?
;
_space_group_IT_number 15
_symmetry_cell_setting monoclinic
_symmetry_space_group_name_Hall '-C 2yc'
_symmetry_space_group_name_H-M 'C 1 2/c 1'
_atom_sites_solution_hydrogens geom
_atom_sites_solution_primary direct
_atom_sites_solution_secondary difmap
_audit_creation_method SHELXL-97
_cell_angle_alpha 90.000
_cell_angle_beta 124.565(5)
_cell_angle_gamma 90.000
_cell_formula_units_Z 8
_cell_length_a 33.894(5)
_cell_length_b 21.734(5)
_cell_length_c 20.420(5)
_cell_measurement_reflns_used 12247
_cell_measurement_temperature 293(2)
_cell_measurement_theta_max 26.02
_cell_measurement_theta_min 1.20
_cell_volume 12387(5)
_computing_cell_refinement 'Bruker SMART'
_computing_data_collection 'Bruker SMART'
_computing_data_reduction 'Bruker SAINT'
_computing_molecular_graphics SHELXP-97
_computing_publication_material SHELXTL
_computing_structure_refinement 'SHELXL-97 (Sheldrick, 1997)'
_computing_structure_solution 'SHELXS-97 (Sheldrick, 1990)'
_diffrn_ambient_temperature 293(2)
_diffrn_detector_area_resol_mean 9.00cm
_diffrn_measured_fraction_theta_full 0.991
_diffrn_measured_fraction_theta_max 0.991
_diffrn_measurement_device_type 'CCD area detector'
_diffrn_measurement_method 'phi and omega scans'
_diffrn_radiation_monochromator graphite
_diffrn_radiation_source 'fine-focus sealed tube'
_diffrn_radiation_type MoK\a
_diffrn_radiation_wavelength 0.71069
_diffrn_reflns_av_R_equivalents 0.0574
_diffrn_reflns_av_sigmaI/netI 0.0730
_diffrn_reflns_limit_h_max 40
_diffrn_reflns_limit_h_min -41
_diffrn_reflns_limit_k_max 23
_diffrn_reflns_limit_k_min -26
_diffrn_reflns_limit_l_max 22
_diffrn_reflns_limit_l_min -25
_diffrn_reflns_number 34589
_diffrn_reflns_theta_full 26.14
_diffrn_reflns_theta_max 26.14
_diffrn_reflns_theta_min 1.37
_diffrn_standards_decay_% 0
_diffrn_standards_interval_count 0
_diffrn_standards_interval_time .
_diffrn_standards_number 0
_exptl_absorpt_coefficient_mu 0.812
_exptl_absorpt_correction_T_max 0.843
_exptl_absorpt_correction_T_min 0.784
_exptl_absorpt_correction_type empirical
_exptl_absorpt_process_details SADABS
_exptl_crystal_colour colourless
_exptl_crystal_density_diffrn 0.926
_exptl_crystal_density_meas ?
_exptl_crystal_density_method 'not measured'
_exptl_crystal_description block
_exptl_crystal_F_000 3536
_exptl_crystal_size_max 0.30
_exptl_crystal_size_mid 0.26
_exptl_crystal_size_min 0.21
_refine_diff_density_max 1.315
_refine_diff_density_min -1.050
_refine_diff_density_rms 0.192
_refine_ls_extinction_method none
_refine_ls_goodness_of_fit_ref 1.056
_refine_ls_hydrogen_treatment constr
_refine_ls_matrix_type full
_refine_ls_number_parameters 479
_refine_ls_number_reflns 12247
_refine_ls_number_restraints 0
_refine_ls_restrained_S_all 1.056
_refine_ls_R_factor_all 0.1297
_refine_ls_R_factor_gt 0.0821
_refine_ls_shift/su_max 0.000
_refine_ls_shift/su_mean 0.000
_refine_ls_structure_factor_coef Fsqd
_refine_ls_weighting_details 'calc w=1/[\s^2^(Fo^2^)+(0.1744P)^2^+47.4506P] where P=(Fo^2^+2Fc^2^)/3'
_refine_ls_weighting_scheme calc
_refine_ls_wR_factor_gt 0.2704
_refine_ls_wR_factor_ref 0.3086
_reflns_number_gt 7212
_reflns_number_total 12247
_reflns_threshold_expression >2sigma(I)
_cod_data_source_file b905190m.txt
_cod_data_source_block compound2
_cod_depositor_comments
;
The following automatic conversions were performed:
'_symmetry_cell_setting' value 'Monoclinic' changed to 'monoclinic'
according to '/home/saulius/struct/CIF-dictionaries/cif_core.dic'
dictionary named 'cif_core.dic' version 2.4.1 from 2010-06-29.

Automatic conversion script
Id: cif_fix_enum 1527 2010-12-29 10:47:43Z saulius 

The following automatic conversions were performed:

'_chemical_melting_point' value 'not measured' was changed to '?' -
the value is undefined or not given.

Automatic conversion script
Id: cif_fix_values 1646 2011-03-28 12:23:43Z adriana 

The following automatic conversions were performed:

'_exptl_crystal_density_meas' value 'none' was changed to '?' - the
value is perceived as not measured.

Automatic conversion script
Id: cif_fix_values 3008 2015-01-20 13:52:24Z robertas 
;
_cod_original_sg_symbol_Hall 'C -2yc'
_cod_original_sg_symbol_H-M C2/c
_cod_database_code 7201116

loop_
_symmetry_equiv_pos_as_xyz
'x, y, z'
'-x, y, -z+1/2'
'x+1/2, y+1/2, z'
'-x+1/2, y+1/2, -z+1/2'
'-x, -y, -z'
'x, -y, z-1/2'
'-x+1/2, -y+1/2, -z'
'x+1/2, -y+1/2, z-1/2'

loop_
_atom_site_label
_atom_site_type_symbol
_atom_site_fract_x
_atom_site_fract_y
_atom_site_fract_z
_atom_site_U_iso_or_equiv
_atom_site_adp_type
_atom_site_occupancy
_atom_site_symmetry_multiplicity
_atom_site_calc_flag
_atom_site_refinement_flags
_atom_site_disorder_assembly
_atom_site_disorder_group
C1 C 0.3806(2) 0.0816(4) -0.1769(4) 0.053(2) Uani 1 1 d . . .
H1 H 0.4122 0.0938 -0.1408 0.064 Uiso 1 1 calc R . .
C2 C 0.3429(2) 0.1108(3) -0.1781(4) 0.0474(17) Uani 1 1 d . . .
C3 C 0.2965(3) 0.0910(4) -0.2301(5) 0.059(2) Uani 1 1 d . . .
H3 H 0.2720 0.1104 -0.2300 0.070 Uiso 1 1 calc R . .
C4 C 0.2855(3) 0.0437(4) -0.2815(5) 0.062(2) Uani 1 1 d . . .
H4 H 0.2540 0.0303 -0.3153 0.074 Uiso 1 1 calc R . .
C5 C 0.2831(2) -0.0687(3) -0.3915(4) 0.0493(18) Uani 1 1 d . . .
H5 H 0.2520 -0.0621 -0.4061 0.059 Uiso 1 1 calc R . .
C6 C 0.2931(2) -0.1138(3) -0.4284(4) 0.0456(17) Uani 1 1 d . . .
H6 H 0.2681 -0.1376 -0.4683 0.055 Uiso 1 1 calc R . .
C7 C 0.3393(2) -0.1242(3) -0.4072(4) 0.0423(16) Uani 1 1 d . . .
C8 C 0.3771(2) -0.0898(3) -0.3461(4) 0.0516(19) Uani 1 1 d . . .
H8 H 0.4083 -0.0971 -0.3306 0.062 Uiso 1 1 calc R . .
C9 C 0.4037(3) -0.0028(4) -0.2397(6) 0.074(3) Uani 1 1 d . . .
C10 C 0.3697(2) 0.0349(4) -0.2298(5) 0.055(2) Uani 1 1 d . . .
C11 C 0.3219(3) 0.0154(3) -0.2831(4) 0.0505(19) Uani 1 1 d . . .
C12 C 0.3208(2) -0.0339(3) -0.3326(4) 0.0475(18) Uani 1 1 d . . .
C13 C 0.3681(2) -0.0456(4) -0.3092(4) 0.0512(19) Uani 1 1 d . . .
C14 C 0.4301(4) 0.0380(5) -0.2641(8) 0.130(6) Uani 1 1 d . . .
H14A H 0.4512 0.0131 -0.2703 0.196 Uiso 1 1 calc R . .
H14B H 0.4485 0.0685 -0.2238 0.196 Uiso 1 1 calc R . .
H14C H 0.4073 0.0580 -0.3136 0.196 Uiso 1 1 calc R . .
C15 C 0.4380(3) -0.0410(5) -0.1645(6) 0.111(5) Uani 1 1 d . . .
H15A H 0.4591 -0.0644 -0.1721 0.167 Uiso 1 1 calc R . .
H15B H 0.4197 -0.0684 -0.1546 0.167 Uiso 1 1 calc R . .
H15C H 0.4565 -0.0139 -0.1198 0.167 Uiso 1 1 calc R . .
C16 C 0.3534(3) 0.1620(3) -0.1217(4) 0.0428(16) Uani 1 1 d . . .
C17 C 0.3484(2) -0.1722(3) -0.4494(4) 0.0368(14) Uani 1 1 d . . .
C18 C 0.3403(2) 0.4087(3) -0.2251(4) 0.0491(18) Uani 1 1 d . . .
H18 H 0.3087 0.4000 -0.2436 0.059 Uiso 1 1 calc R . .
C19 C 0.3780(3) 0.3772(3) -0.1589(4) 0.0529(19) Uani 1 1 d . . .
C20 C 0.4246(3) 0.3914(4) -0.1306(5) 0.083(3) Uani 1 1 d . . .
H20 H 0.4494 0.3702 -0.0868 0.100 Uiso 1 1 calc R . .
C21 C 0.4353(3) 0.4353(5) -0.1648(6) 0.099(4) Uani 1 1 d . . .
H21 H 0.4671 0.4443 -0.1445 0.119 Uiso 1 1 calc R . .
C22 C 0.4364(3) 0.5490(5) -0.2702(5) 0.082(3) Uani 1 1 d . . .
H22 H 0.4678 0.5390 -0.2298 0.098 Uiso 1 1 calc R . .
C23 C 0.4275(3) 0.5953(4) -0.3221(5) 0.065(2) Uani 1 1 d . . .
H23 H 0.4528 0.6170 -0.3166 0.078 Uiso 1 1 calc R . .
C24 C 0.3803(2) 0.6104(3) -0.3837(4) 0.0424(16) Uani 1 1 d . . .
C25 C 0.3425(2) 0.5769(3) -0.3912(4) 0.0430(16) Uani 1 1 d . . .
H25 H 0.3110 0.5860 -0.4321 0.052 Uiso 1 1 calc R . .
C26 C 0.3164(2) 0.4913(4) -0.3346(4) 0.054(2) Uani 1 1 d . . .
C27 C 0.3502(2) 0.4519(4) -0.2619(4) 0.053(2) Uani 1 1 d . . .
C28 C 0.3984(3) 0.4671(4) -0.2309(5) 0.069(3) Uani 1 1 d . . .
C29 C 0.3990(2) 0.5169(4) -0.2774(5) 0.059(2) Uani 1 1 d . . .
C30 C 0.3518(2) 0.5312(3) -0.3385(4) 0.0470(17) Uani 1 1 d . . .
C31 C 0.2841(3) 0.5301(5) -0.3204(7) 0.090(4) Uani 1 1 d . . .
H31A H 0.2622 0.5036 -0.3183 0.136 Uiso 1 1 calc R . .
H31B H 0.2664 0.5590 -0.3631 0.136 Uiso 1 1 calc R . .
H31C H 0.3035 0.5519 -0.2710 0.136 Uiso 1 1 calc R . .
C32 C 0.2870(4) 0.4524(5) -0.4091(5) 0.094(4) Uani 1 1 d . . .
H32A H 0.2649 0.4277 -0.4055 0.141 Uiso 1 1 calc R . .
H32B H 0.3080 0.4262 -0.4141 0.141 Uiso 1 1 calc R . .
H32C H 0.2697 0.4788 -0.4547 0.141 Uiso 1 1 calc R . .
C33 C 0.3672(3) 0.3296(3) -0.1174(4) 0.0438(16) Uani 1 1 d . . .
C34 C 0.3707(2) 0.6619(3) -0.4394(4) 0.0375(15) Uani 1 1 d . . .
C35 C 0.2083(2) 0.2360(4) -0.1406(5) 0.060(2) Uani 1 1 d . . .
H35 H 0.2232 0.2119 -0.0949 0.073 Uiso 1 1 calc R . .
C36 C 0.1590(3) 0.2356(4) -0.1903(5) 0.064(2) Uani 1 1 d . . .
H36 H 0.1415 0.2110 -0.1783 0.077 Uiso 1 1 calc R . .
C37 C 0.1361(2) 0.2711(3) -0.2565(4) 0.0432(17) Uani 1 1 d . . .
C38 C 0.1643(2) 0.3058(5) -0.2699(5) 0.074(3) Uani 1 1 d . . .
H38 H 0.1502 0.3316 -0.3139 0.088 Uiso 1 1 calc R . .
C39 C 0.2133(2) 0.3029(4) -0.2189(4) 0.062(2) Uani 1 1 d . . .
H39 H 0.2316 0.3262 -0.2305 0.074 Uiso 1 1 calc R . .
C40 C 0.0834(3) 0.2720(3) -0.3093(4) 0.0438(16) Uiso 1 1 d . . .
C41 C 0.0554(4) 0.2648(4) -0.2823(6) 0.074(3) Uiso 1 1 d . . .
H41 H 0.0694 0.2600 -0.2281 0.089 Uiso 1 1 calc R . .
C42 C 0.0061(4) 0.2646(4) -0.3347(6) 0.074(3) Uiso 1 1 d . . .
H42 H -0.0121 0.2592 -0.3142 0.089 Uiso 1 1 calc R . .
C43 C 0.0100(3) 0.2836(4) -0.4373(6) 0.075(3) Uiso 1 1 d . . .
H43 H -0.0053 0.2939 -0.4907 0.090 Uiso 1 1 calc R . .
C44 C 0.0599(4) 0.2820(5) -0.3897(6) 0.082(3) Uiso 1 1 d . . .
H44 H 0.0772 0.2877 -0.4120 0.098 Uiso 1 1 calc R . .
N1 N 0.23544(17) 0.2688(2) -0.1547(3) 0.0344(12) Uani 1 1 d . . .
N2 N -0.01622(19) 0.2715(2) -0.4110(3) 0.0365(12) Uiso 1 1 d . . .
O1 O 0.39679(18) 0.1711(2) -0.0657(3) 0.0567(14) Uani 1 1 d . . .
O2 O 0.31879(17) 0.1915(2) -0.1327(3) 0.0543(13) Uani 1 1 d . . .
O3 O 0.31319(16) -0.2035(2) -0.5012(3) 0.0456(11) Uani 1 1 d . . .
O4 O 0.39018(17) -0.1774(2) -0.4308(3) 0.0517(13) Uani 1 1 d . . .
O5 O 0.32493(17) 0.3208(2) -0.1411(3) 0.0502(12) Uani 1 1 d . . .
O6 O 0.40275(17) 0.3011(2) -0.0619(3) 0.0577(14) Uani 1 1 d . . .
O7 O 0.32876(16) 0.6685(2) -0.4990(3) 0.0461(12) Uani 1 1 d . . .
O8 O 0.40571(17) 0.6953(2) -0.4207(3) 0.0529(13) Uani 1 1 d . . .
OW1 O 0.3878(10) -0.0183(11) -0.0116(15) 0.400(13) Uiso 1 1 d . . .
Zn1 Zn 0.41102(2) 0.23565(3) 0.01605(4) 0.0267(2) Uani 1 1 d . . .
Zn2 Zn 0.30824(2) 0.26428(3) -0.08144(4) 0.0265(2) Uani 1 1 d . . .

loop_
_atom_site_aniso_label
_atom_site_aniso_U_11
_atom_site_aniso_U_22
_atom_site_aniso_U_33
_atom_site_aniso_U_23
_atom_site_aniso_U_13
_atom_site_aniso_U_12
C1 0.035(4) 0.062(5) 0.052(4) -0.028(4) 0.019(3) -0.006(3)
C2 0.043(4) 0.049(4) 0.047(4) -0.019(3) 0.024(3) -0.005(3)
C3 0.043(4) 0.070(5) 0.062(5) -0.028(4) 0.030(4) 0.003(4)
C4 0.034(4) 0.074(6) 0.067(5) -0.035(4) 0.022(4) -0.008(4)
C5 0.032(3) 0.058(5) 0.048(4) -0.022(4) 0.016(3) -0.003(3)
C6 0.035(4) 0.051(4) 0.040(4) -0.014(3) 0.016(3) -0.002(3)
C7 0.043(4) 0.046(4) 0.038(4) -0.007(3) 0.022(3) 0.002(3)
C8 0.032(4) 0.058(5) 0.059(5) -0.028(4) 0.023(3) -0.007(3)
C9 0.042(4) 0.085(7) 0.088(7) -0.052(6) 0.033(5) -0.012(4)
C10 0.036(4) 0.061(5) 0.063(5) -0.028(4) 0.026(4) -0.002(3)
C11 0.044(4) 0.048(4) 0.055(4) -0.023(4) 0.025(4) -0.001(3)
C12 0.039(4) 0.050(4) 0.048(4) -0.021(3) 0.021(3) 0.001(3)
C13 0.034(4) 0.059(5) 0.059(5) -0.029(4) 0.025(3) -0.007(3)
C14 0.108(8) 0.130(10) 0.214(14) -0.124(10) 0.127(10) -0.074(8)
C15 0.058(6) 0.129(10) 0.082(7) -0.055(7) 0.002(5) 0.027(6)
C16 0.055(4) 0.036(4) 0.045(4) -0.013(3) 0.032(4) -0.005(3)
C17 0.038(4) 0.037(4) 0.034(3) -0.005(3) 0.019(3) 0.001(3)
C18 0.033(4) 0.057(5) 0.046(4) 0.017(4) 0.016(3) -0.005(3)
C19 0.044(4) 0.053(5) 0.058(5) 0.027(4) 0.027(4) 0.001(3)
C20 0.040(4) 0.098(7) 0.087(6) 0.069(6) 0.021(4) 0.010(4)
C21 0.037(4) 0.122(9) 0.110(8) 0.083(7) 0.024(5) 0.007(5)
C22 0.030(4) 0.112(8) 0.083(6) 0.065(6) 0.020(4) 0.004(4)
C23 0.033(4) 0.080(6) 0.068(5) 0.038(5) 0.021(4) 0.001(4)
C24 0.039(4) 0.047(4) 0.045(4) 0.015(3) 0.026(3) 0.006(3)
C25 0.035(3) 0.045(4) 0.041(4) 0.012(3) 0.017(3) 0.001(3)
C26 0.037(4) 0.063(5) 0.047(4) 0.028(4) 0.014(3) 0.000(3)
C27 0.034(4) 0.064(5) 0.050(4) 0.025(4) 0.017(3) 0.002(3)
C28 0.036(4) 0.094(7) 0.068(5) 0.049(5) 0.025(4) 0.006(4)
C29 0.037(4) 0.069(5) 0.065(5) 0.037(4) 0.025(4) 0.005(4)
C30 0.036(3) 0.057(5) 0.047(4) 0.019(3) 0.023(3) 0.001(3)
C31 0.061(5) 0.097(7) 0.136(9) 0.061(7) 0.069(6) 0.030(5)
C32 0.085(7) 0.088(7) 0.068(6) 0.021(6) 0.020(5) -0.032(6)
C33 0.050(4) 0.045(4) 0.037(4) 0.012(3) 0.025(3) -0.002(3)
C34 0.046(4) 0.035(4) 0.039(4) 0.007(3) 0.028(3) 0.005(3)
C35 0.025(3) 0.079(6) 0.060(5) 0.033(4) 0.014(3) 0.005(4)
C36 0.028(4) 0.089(6) 0.062(5) 0.023(5) 0.017(4) -0.010(4)
C37 0.021(3) 0.061(5) 0.038(4) 0.006(3) 0.011(3) 0.000(3)
C38 0.030(4) 0.114(8) 0.056(5) 0.048(5) 0.012(4) 0.002(4)
C39 0.026(3) 0.100(7) 0.048(4) 0.031(4) 0.013(3) -0.002(4)
N1 0.025(3) 0.035(3) 0.038(3) 0.003(2) 0.015(2) 0.000(2)
O1 0.053(3) 0.055(3) 0.052(3) -0.023(3) 0.023(3) 0.000(3)
O2 0.051(3) 0.053(3) 0.057(3) -0.021(3) 0.030(3) 0.002(2)
O3 0.041(3) 0.050(3) 0.041(3) -0.016(2) 0.021(2) -0.003(2)
O4 0.047(3) 0.049(3) 0.063(3) -0.026(3) 0.033(3) -0.005(2)
O5 0.044(3) 0.063(3) 0.046(3) 0.019(2) 0.027(2) -0.002(2)
O6 0.049(3) 0.062(3) 0.053(3) 0.028(3) 0.023(3) -0.001(3)
O7 0.043(3) 0.044(3) 0.038(3) 0.015(2) 0.016(2) 0.001(2)
O8 0.046(3) 0.053(3) 0.054(3) 0.020(2) 0.025(2) -0.004(2)
Zn1 0.0206(4) 0.0298(4) 0.0248(4) 0.0002(3) 0.0100(3) 0.0001(3)
Zn2 0.0214(4) 0.0292(4) 0.0247(4) 0.0004(3) 0.0105(3) 0.0001(3)

loop_
_atom_type_symbol
_atom_type_description
_atom_type_scat_dispersion_real
_atom_type_scat_dispersion_imag
_atom_type_scat_source
C C 0.0033 0.0016 'International Tables Vol C Tables 4.2.6.8 and 6.1.1.4'
H H 0.0000 0.0000 'International Tables Vol C Tables 4.2.6.8 and 6.1.1.4'
N N 0.0061 0.0033 'International Tables Vol C Tables 4.2.6.8 and 6.1.1.4'
O O 0.0106 0.0060 'International Tables Vol C Tables 4.2.6.8 and 6.1.1.4'
Zn Zn 0.2839 1.4301 'International Tables Vol C Tables 4.2.6.8 and 6.1.1.4'

loop_
_geom_angle_atom_site_label_1
_geom_angle_atom_site_label_2
_geom_angle_atom_site_label_3
_geom_angle
_geom_angle_site_symmetry_1
_geom_angle_site_symmetry_3
_geom_angle_publ_flag
C10 C1 C2 118.8(6) . . ?
C10 C1 H1 120.6 . . ?
C2 C1 H1 120.6 . . ?
C3 C2 C1 120.0(6) . . ?
C3 C2 C16 119.7(6) . . ?
C1 C2 C16 120.3(6) . . ?
C4 C3 C2 121.5(7) . . ?
C4 C3 H3 119.3 . . ?
C2 C3 H3 119.3 . . ?
C3 C4 C11 119.5(7) . . ?
C3 C4 H4 120.2 . . ?
C11 C4 H4 120.2 . . ?
C12 C5 C6 118.0(6) . . ?
C12 C5 H5 121.0 . . ?
C6 C5 H5 121.0 . . ?
C7 C6 C5 121.6(6) . . ?
C7 C6 H6 119.2 . . ?
C5 C6 H6 119.2 . . ?
C6 C7 C8 119.6(6) . . ?
C6 C7 C17 119.9(6) . . ?
C8 C7 C17 120.5(6) . . ?
C13 C8 C7 119.6(6) . . ?
C13 C8 H8 120.2 . . ?
C7 C8 H8 120.2 . . ?
C10 C9 C14 111.1(8) . . ?
C10 C9 C15 110.9(8) . . ?
C14 C9 C15 112.8(9) . . ?
C10 C9 C13 100.9(6) . . ?
C14 C9 C13 110.3(8) . . ?
C15 C9 C13 110.2(8) . . ?
C1 C10 C11 120.6(6) . . ?
C1 C10 C9 128.2(7) . . ?
C11 C10 C9 111.2(6) . . ?
C4 C11 C10 119.5(6) . . ?
C4 C11 C12 131.6(6) . . ?
C10 C11 C12 108.9(6) . . ?
C5 C12 C13 120.5(6) . . ?
C5 C12 C11 130.8(6) . . ?
C13 C12 C11 108.6(6) . . ?
C8 C13 C12 120.6(6) . . ?
C8 C13 C9 129.1(6) . . ?
C12 C13 C9 110.4(6) . . ?
C9 C14 H14A 109.5 . . ?
C9 C14 H14B 109.5 . . ?
H14A C14 H14B 109.5 . . ?
C9 C14 H14C 109.5 . . ?
H14A C14 H14C 109.5 . . ?
H14B C14 H14C 109.5 . . ?
C9 C15 H15A 109.5 . . ?
C9 C15 H15B 109.5 . . ?
H15A C15 H15B 109.5 . . ?
C9 C15 H15C 109.5 . . ?
H15A C15 H15C 109.5 . . ?
H15B C15 H15C 109.5 . . ?
O2 C16 O1 125.2(6) . . ?
O2 C16 C2 117.4(6) . . ?
O1 C16 C2 117.4(6) . . ?
O4 C17 O3 125.5(6) . . ?
O4 C17 C7 117.2(6) . . ?
O3 C17 C7 117.3(6) . . ?
C27 C18 C19 119.6(6) . . ?
C27 C18 H18 120.2 . . ?
C19 C18 H18 120.2 . . ?
C20 C19 C18 119.8(6) . . ?
C20 C19 C33 120.4(6) . . ?
C18 C19 C33 119.7(6) . . ?
C21 C20 C19 121.6(7) . . ?
C21 C20 H20 119.2 . . ?
C19 C20 H20 119.2 . . ?
C20 C21 C28 119.7(8) . . ?
C20 C21 H21 120.1 . . ?
C28 C21 H21 120.1 . . ?
C23 C22 C29 120.3(7) . . ?
C23 C22 H22 119.9 . . ?
C29 C22 H22 119.9 . . ?
C22 C23 C24 120.4(7) . . ?
C22 C23 H23 119.8 . . ?
C24 C23 H23 119.8 . . ?
C23 C24 C25 118.9(6) . . ?
C23 C24 C34 120.2(6) . . ?
C25 C24 C34 120.9(6) . . ?
C30 C25 C24 120.2(6) . . ?
C30 C25 H25 119.9 . . ?
C24 C25 H25 119.9 . . ?
C32 C26 C30 110.8(7) . . ?
C32 C26 C27 111.5(7) . . ?
C30 C26 C27 101.1(5) . . ?
C32 C26 C31 111.2(8) . . ?
C30 C26 C31 111.6(7) . . ?
C27 C26 C31 110.3(7) . . ?
C18 C27 C28 119.9(6) . . ?
C18 C27 C26 130.0(6) . . ?
C28 C27 C26 110.1(6) . . ?
C21 C28 C27 119.3(7) . . ?
C21 C28 C29 131.8(7) . . ?
C27 C28 C29 108.9(6) . . ?
C22 C29 C30 120.0(6) . . ?
C22 C29 C28 131.4(7) . . ?
C30 C29 C28 108.5(6) . . ?
C25 C30 C29 120.2(6) . . ?
C25 C30 C26 128.3(6) . . ?
C29 C30 C26 111.4(6) . . ?
C26 C31 H31A 109.5 . . ?
C26 C31 H31B 109.5 . . ?
H31A C31 H31B 109.5 . . ?
C26 C31 H31C 109.5 . . ?
H31A C31 H31C 109.5 . . ?
H31B C31 H31C 109.5 . . ?
C26 C32 H32A 109.5 . . ?
C26 C32 H32B 109.5 . . ?
H32A C32 H32B 109.5 . . ?
C26 C32 H32C 109.5 . . ?
H32A C32 H32C 109.5 . . ?
H32B C32 H32C 109.5 . . ?
O5 C33 O6 125.5(6) . . ?
O5 C33 C19 118.9(6) . . ?
O6 C33 C19 115.6(6) . . ?
O7 C34 O8 126.1(6) . . ?
O7 C34 C24 117.7(6) . . ?
O8 C34 C24 116.2(6) . . ?
N1 C35 C36 123.2(7) . . ?
N1 C35 H35 118.4 . . ?
C36 C35 H35 118.4 . . ?
C37 C36 C35 120.0(7) . . ?
C37 C36 H36 120.0 . . ?
C35 C36 H36 120.0 . . ?
C36 C37 C38 116.5(6) . . ?
C36 C37 C40 120.6(6) . . ?
C38 C37 C40 122.9(6) . . ?
C37 C38 C39 120.5(7) . . ?
C37 C38 H38 119.7 . . ?
C39 C38 H38 119.7 . . ?
N1 C39 C38 123.0(7) . . ?
N1 C39 H39 118.5 . . ?
C38 C39 H39 118.5 . . ?
C41 C40 C44 116.2(8) . . ?
C41 C40 C37 122.8(7) . . ?
C44 C40 C37 121.0(7) . . ?
C40 C41 C42 120.3(9) . . ?
C40 C41 H41 119.8 . . ?
C42 C41 H41 119.8 . . ?
N2 C42 C41 123.8(9) . . ?
N2 C42 H42 118.1 . . ?
C41 C42 H42 118.1 . . ?
N2 C43 C44 123.4(9) . . ?
N2 C43 H43 118.3 . . ?
C44 C43 H43 118.3 . . ?
C40 C44 C43 119.2(9) . . ?
C40 C44 H44 120.4 . . ?
C43 C44 H44 120.4 . . ?
C39 N1 C35 116.8(6) . . ?
C39 N1 Zn2 122.0(4) . . ?
C35 N1 Zn2 121.2(4) . . ?
C42 N2 C43 116.7(8) . . ?
C42 N2 Zn1 120.6(6) . 8_455 ?
C43 N2 Zn1 122.7(6) . 8_455 ?
C16 O1 Zn1 117.8(4) . . ?
C16 O2 Zn2 137.1(5) . . ?
C17 O3 Zn2 129.5(4) . 6 ?
C17 O4 Zn1 124.8(4) . 6 ?
C33 O5 Zn2 121.0(4) . . ?
C33 O6 Zn1 133.6(4) . . ?
C34 O7 Zn2 123.8(4) . 6_565 ?
C34 O8 Zn1 129.6(4) . 6_565 ?
O1 Zn1 O6 88.7(2) . . ?
O1 Zn1 O4 90.9(2) . 6_556 ?
O6 Zn1 O4 156.5(2) . 6_556 ?
O1 Zn1 N2 100.0(2) . 8_556 ?
O6 Zn1 N2 101.4(2) . 8_556 ?
O4 Zn1 N2 101.8(2) 6_556 8_556 ?
O1 Zn1 O8 164.4(2) . 6_566 ?
O6 Zn1 O8 87.6(2) . 6_566 ?
O4 Zn1 O8 86.5(2) 6_556 6_566 ?
N2 Zn1 O8 95.6(2) 8_556 6_566 ?
O1 Zn1 Zn2 87.23(15) . . ?
O6 Zn1 Zn2 74.76(14) . . ?
O4 Zn1 Zn2 81.75(13) 6_556 . ?
N2 Zn1 Zn2 171.79(14) 8_556 . ?
O8 Zn1 Zn2 77.16(13) 6_566 . ?
O5 Zn2 O7 88.9(2) . 6_566 ?
O5 Zn2 O3 162.68(19) . 6_556 ?
O7 Zn2 O3 88.1(2) 6_566 6_556 ?
O5 Zn2 N1 99.5(2) . . ?
O7 Zn2 N1 106.05(19) 6_566 . ?
O3 Zn2 N1 97.75(19) 6_556 . ?
O5 Zn2 O2 88.4(2) . . ?
O7 Zn2 O2 155.11(19) 6_566 . ?
O3 Zn2 O2 87.2(2) 6_556 . ?
N1 Zn2 O2 98.8(2) . . ?
O5 Zn2 Zn1 84.68(14) . . ?
O7 Zn2 Zn1 82.75(13) 6_566 . ?
O3 Zn2 Zn1 78.02(13) 6_556 . ?
N1 Zn2 Zn1 170.24(14) . . ?
O2 Zn2 Zn1 72.37(14) . . ?

loop_
_geom_bond_atom_site_label_1
_geom_bond_atom_site_label_2
_geom_bond_distance
_geom_bond_site_symmetry_2
_geom_bond_publ_flag
C1 C10 1.372(9) . ?
C1 C2 1.412(9) . ?
C1 H1 0.9300 . ?
C2 C3 1.376(10) . ?
C2 C16 1.491(9) . ?
C3 C4 1.364(10) . ?
C3 H3 0.9300 . ?
C4 C11 1.395(9) . ?
C4 H4 0.9300 . ?
C5 C12 1.381(9) . ?
C5 C6 1.389(9) . ?
C5 H5 0.9300 . ?
C6 C7 1.389(9) . ?
C6 H6 0.9300 . ?
C7 C8 1.393(9) . ?
C7 C17 1.492(8) . ?
C8 C13 1.359(9) . ?
C8 H8 0.9300 . ?
C9 C10 1.520(10) . ?
C9 C14 1.530(14) . ?
C9 C15 1.541(14) . ?
C9 C13 1.547(10) . ?
C10 C11 1.409(10) . ?
C11 C12 1.458(9) . ?
C12 C13 1.412(9) . ?
C14 H14A 0.9600 . ?
C14 H14B 0.9600 . ?
C14 H14C 0.9600 . ?
C15 H15A 0.9600 . ?
C15 H15B 0.9600 . ?
C15 H15C 0.9600 . ?
C16 O2 1.242(8) . ?
C16 O1 1.265(8) . ?
C17 O4 1.246(7) . ?
C17 O3 1.254(7) . ?
C18 C27 1.360(9) . ?
C18 C19 1.403(9) . ?
C18 H18 0.9300 . ?
C19 C20 1.374(10) . ?
C19 C33 1.508(9) . ?
C20 C21 1.348(11) . ?
C20 H20 0.9300 . ?
C21 C28 1.397(10) . ?
C21 H21 0.9300 . ?
C22 C23 1.366(10) . ?
C22 C29 1.380(10) . ?
C22 H22 0.9300 . ?
C23 C24 1.401(9) . ?
C23 H23 0.9300 . ?
C24 C25 1.405(9) . ?
C24 C34 1.495(8) . ?
C25 C30 1.363(9) . ?
C25 H25 0.9300 . ?
C26 C32 1.516(12) . ?
C26 C30 1.518(9) . ?
C26 C27 1.523(9) . ?
C26 C31 1.535(12) . ?
C27 C28 1.415(10) . ?
C28 C29 1.446(10) . ?
C29 C30 1.395(9) . ?
C31 H31A 0.9600 . ?
C31 H31B 0.9600 . ?
C31 H31C 0.9600 . ?
C32 H32A 0.9600 . ?
C32 H32B 0.9600 . ?
C32 H32C 0.9600 . ?
C33 O5 1.239(8) . ?
C33 O6 1.254(8) . ?
C34 O7 1.248(8) . ?
C34 O8 1.252(8) . ?
C35 N1 1.317(9) . ?
C35 C36 1.378(10) . ?
C35 H35 0.9300 . ?
C36 C37 1.354(10) . ?
C36 H36 0.9300 . ?
C37 C38 1.360(10) . ?
C37 C40 1.474(10) . ?
C38 C39 1.372(9) . ?
C38 H38 0.9300 . ?
C39 N1 1.309(8) . ?
C39 H39 0.9300 . ?
C40 C41 1.350(11) . ?
C40 C44 1.376(12) . ?
C41 C42 1.380(13) . ?
C41 H41 0.9300 . ?
C42 N2 1.297(11) . ?
C42 H42 0.9300 . ?
C43 N2 1.301(10) . ?
C43 C44 1.393(13) . ?
C43 H43 0.9300 . ?
C44 H44 0.9300 . ?
N1 Zn2 2.037(5) . ?
N2 Zn1 2.039(5) 8_455 ?
O1 Zn1 2.018(5) . ?
O2 Zn2 2.037(5) . ?
O3 Zn2 2.036(4) 6 ?
O4 Zn1 2.038(4) 6 ?
O5 Zn2 2.023(4) . ?
O6 Zn1 2.031(5) . ?
O7 Zn2 2.030(4) 6_565 ?
O8 Zn1 2.054(4) 6_565 ?
Zn1 O4 2.038(4) 6_556 ?
Zn1 N2 2.039(5) 8_556 ?
Zn1 O8 2.054(4) 6_566 ?
Zn1 Zn2 2.9354(10) . ?
Zn2 O7 2.030(4) 6_566 ?
Zn2 O3 2.036(4) 6_556 ?

loop_
_geom_torsion_atom_site_label_1
_geom_torsion_atom_site_label_2
_geom_torsion_atom_site_label_3
_geom_torsion_atom_site_label_4
_geom_torsion
_geom_torsion_site_symmetry_1
_geom_torsion_site_symmetry_2
_geom_torsion_site_symmetry_3
_geom_torsion_site_symmetry_4
_geom_torsion_publ_flag
C10 C1 C2 C3 2.2(12) . . . . ?
C10 C1 C2 C16 -179.7(7) . . . . ?
C1 C2 C3 C4 -0.6(13) . . . . ?
C16 C2 C3 C4 -178.8(8) . . . . ?
C2 C3 C4 C11 -1.4(14) . . . . ?
C12 C5 C6 C7 0.2(12) . . . . ?
C5 C6 C7 C8 1.6(11) . . . . ?
C5 C6 C7 C17 -178.7(7) . . . . ?
C6 C7 C8 C13 -1.5(12) . . . . ?
C17 C7 C8 C13 178.9(7) . . . . ?
C2 C1 C10 C11 -1.6(13) . . . . ?
C2 C1 C10 C9 179.7(9) . . . . ?
C14 C9 C10 C1 -62.4(13) . . . . ?
C15 C9 C10 C1 64.0(13) . . . . ?
C13 C9 C10 C1 -179.3(9) . . . . ?
C14 C9 C10 C11 118.9(9) . . . . ?
C15 C9 C10 C11 -114.7(8) . . . . ?
C13 C9 C10 C11 2.0(10) . . . . ?
C3 C4 C11 C10 2.0(13) . . . . ?
C3 C4 C11 C12 -177.7(8) . . . . ?
C1 C10 C11 C4 -0.4(13) . . . . ?
C9 C10 C11 C4 178.5(8) . . . . ?
C1 C10 C11 C12 179.3(8) . . . . ?
C9 C10 C11 C12 -1.8(11) . . . . ?
C6 C5 C12 C13 -2.1(12) . . . . ?
C6 C5 C12 C11 -179.1(8) . . . . ?
C4 C11 C12 C5 -2.2(16) . . . . ?
C10 C11 C12 C5 178.1(8) . . . . ?
C4 C11 C12 C13 -179.5(9) . . . . ?
C10 C11 C12 C13 0.8(10) . . . . ?
C7 C8 C13 C12 -0.5(12) . . . . ?
C7 C8 C13 C9 178.9(8) . . . . ?
C5 C12 C13 C8 2.3(13) . . . . ?
C11 C12 C13 C8 179.9(8) . . . . ?
C5 C12 C13 C9 -177.2(8) . . . . ?
C11 C12 C13 C9 0.5(10) . . . . ?
C10 C9 C13 C8 179.2(9) . . . . ?
C14 C9 C13 C8 61.6(13) . . . . ?
C15 C9 C13 C8 -63.6(12) . . . . ?
C10 C9 C13 C12 -1.4(10) . . . . ?
C14 C9 C13 C12 -119.0(9) . . . . ?
C15 C9 C13 C12 115.8(8) . . . . ?
C3 C2 C16 O2 -11.6(11) . . . . ?
C1 C2 C16 O2 170.3(7) . . . . ?
C3 C2 C16 O1 167.2(7) . . . . ?
C1 C2 C16 O1 -11.0(11) . . . . ?
C6 C7 C17 O4 176.3(7) . . . . ?
C8 C7 C17 O4 -4.0(10) . . . . ?
C6 C7 C17 O3 -3.0(10) . . . . ?
C8 C7 C17 O3 176.6(7) . . . . ?
C27 C18 C19 C20 1.6(13) . . . . ?
C27 C18 C19 C33 179.4(7) . . . . ?
C18 C19 C20 C21 0.2(16) . . . . ?
C33 C19 C20 C21 -177.6(10) . . . . ?
C19 C20 C21 C28 -0.4(19) . . . . ?
C29 C22 C23 C24 -0.7(16) . . . . ?
C22 C23 C24 C25 -0.2(13) . . . . ?
C22 C23 C24 C34 178.8(8) . . . . ?
C23 C24 C25 C30 0.8(11) . . . . ?
C34 C24 C25 C30 -178.2(6) . . . . ?
C19 C18 C27 C28 -3.2(13) . . . . ?
C19 C18 C27 C26 178.8(8) . . . . ?
C32 C26 C27 C18 -65.6(12) . . . . ?
C30 C26 C27 C18 176.7(9) . . . . ?
C31 C26 C27 C18 58.6(12) . . . . ?
C32 C26 C27 C28 116.3(9) . . . . ?
C30 C26 C27 C28 -1.4(10) . . . . ?
C31 C26 C27 C28 -119.6(8) . . . . ?
C20 C21 C28 C27 -1.2(18) . . . . ?
C20 C21 C28 C29 177.6(11) . . . . ?
C18 C27 C28 C21 3.0(15) . . . . ?
C26 C27 C28 C21 -178.6(10) . . . . ?
C18 C27 C28 C29 -176.1(8) . . . . ?
C26 C27 C28 C29 2.3(11) . . . . ?
C23 C22 C29 C30 0.9(16) . . . . ?
C23 C22 C29 C28 -179.4(10) . . . . ?
C21 C28 C29 C22 -1(2) . . . . ?
C27 C28 C29 C22 178.1(11) . . . . ?
C21 C28 C29 C30 178.9(12) . . . . ?
C27 C28 C29 C30 -2.2(11) . . . . ?
C24 C25 C30 C29 -0.6(12) . . . . ?
C24 C25 C30 C26 177.9(8) . . . . ?
C22 C29 C30 C25 -0.3(14) . . . . ?
C28 C29 C30 C25 180.0(8) . . . . ?
C22 C29 C30 C26 -179.0(9) . . . . ?
C28 C29 C30 C26 1.3(11) . . . . ?
C32 C26 C30 C25 63.2(11) . . . . ?
C27 C26 C30 C25 -178.5(8) . . . . ?
C31 C26 C30 C25 -61.3(11) . . . . ?
C32 C26 C30 C29 -118.2(8) . . . . ?
C27 C26 C30 C29 0.1(9) . . . . ?
C31 C26 C30 C29 117.3(8) . . . . ?
C20 C19 C33 O5 175.2(9) . . . . ?
C18 C19 C33 O5 -2.5(11) . . . . ?
C20 C19 C33 O6 -6.4(12) . . . . ?
C18 C19 C33 O6 175.9(7) . . . . ?
C23 C24 C34 O7 171.1(7) . . . . ?
C25 C24 C34 O7 -9.9(10) . . . . ?
C23 C24 C34 O8 -10.1(10) . . . . ?
C25 C24 C34 O8 168.8(7) . . . . ?
N1 C35 C36 C37 -1.3(15) . . . . ?
C35 C36 C37 C38 0.0(14) . . . . ?
C35 C36 C37 C40 -178.8(8) . . . . ?
C36 C37 C38 C39 1.5(14) . . . . ?
C40 C37 C38 C39 -179.7(8) . . . . ?
C37 C38 C39 N1 -1.9(15) . . . . ?
C36 C37 C40 C41 32.3(12) . . . . ?
C38 C37 C40 C41 -146.4(9) . . . . ?
C36 C37 C40 C44 -149.4(9) . . . . ?
C38 C37 C40 C44 31.9(12) . . . . ?
C44 C40 C41 C42 3.2(13) . . . . ?
C37 C40 C41 C42 -178.4(7) . . . . ?
C40 C41 C42 N2 -0.5(14) . . . . ?
C41 C40 C44 C43 -0.5(13) . . . . ?
C37 C40 C44 C43 -178.9(8) . . . . ?
N2 C43 C44 C40 -5.4(15) . . . . ?
C38 C39 N1 C35 0.6(13) . . . . ?
C38 C39 N1 Zn2 178.8(7) . . . . ?
C36 C35 N1 C39 1.0(13) . . . . ?
C36 C35 N1 Zn2 -177.2(7) . . . . ?
C41 C42 N2 C43 -5.1(13) . . . . ?
C41 C42 N2 Zn1 175.7(7) . . . 8_455 ?
C44 C43 N2 C42 8.0(13) . . . . ?
C44 C43 N2 Zn1 -172.8(7) . . . 8_455 ?
O2 C16 O1 Zn1 3.4(10) . . . . ?
C2 C16 O1 Zn1 -175.2(5) . . . . ?
O1 C16 O2 Zn2 2.5(12) . . . . ?
C2 C16 O2 Zn2 -178.8(5) . . . . ?
O4 C17 O3 Zn2 -8.4(10) . . . 6 ?
C7 C17 O3 Zn2 170.8(4) . . . 6 ?
O3 C17 O4 Zn1 3.0(10) . . . 6 ?
C7 C17 O4 Zn1 -176.3(4) . . . 6 ?
O6 C33 O5 Zn2 8.2(11) . . . . ?
C19 C33 O5 Zn2 -173.6(5) . . . . ?
O5 C33 O6 Zn1 -4.0(12) . . . . ?
C19 C33 O6 Zn1 177.7(5) . . . . ?
O8 C34 O7 Zn2 1.1(10) . . . 6_565 ?
C24 C34 O7 Zn2 179.7(4) . . . 6_565 ?
O7 C34 O8 Zn1 -8.7(10) . . . 6_565 ?
C24 C34 O8 Zn1 172.7(4) . . . 6_565 ?
C16 O1 Zn1 O6 -79.5(5) . . . . ?
C16 O1 Zn1 O4 77.0(5) . . . 6_556 ?
C16 O1 Zn1 N2 179.1(5) . . . 8_556 ?
C16 O1 Zn1 O8 -3.3(12) . . . 6_566 ?
C16 O1 Zn1 Zn2 -4.7(5) . . . . ?
C33 O6 Zn1 O1 86.5(7) . . . . ?
C33 O6 Zn1 O4 -2.7(11) . . . 6_556 ?
C33 O6 Zn1 N2 -173.5(7) . . . 8_556 ?
C33 O6 Zn1 O8 -78.3(7) . . . 6_566 ?
C33 O6 Zn1 Zn2 -1.0(7) . . . . ?
C33 O5 Zn2 O7 76.4(6) . . . 6_566 ?
C33 O5 Zn2 O3 -3.8(11) . . . 6_556 ?
C33 O5 Zn2 N1 -177.5(6) . . . . ?
C33 O5 Zn2 O2 -78.9(6) . . . . ?
C33 O5 Zn2 Zn1 -6.4(5) . . . . ?
C39 N1 Zn2 O5 -1.0(6) . . . . ?
C35 N1 Zn2 O5 177.0(6) . . . . ?
C39 N1 Zn2 O7 90.6(6) . . . 6_566 ?
C35 N1 Zn2 O7 -91.3(6) . . . 6_566 ?
C39 N1 Zn2 O3 -179.1(6) . . . 6_556 ?
C35 N1 Zn2 O3 -1.1(6) . . . 6_556 ?
C39 N1 Zn2 O2 -90.8(6) . . . . ?
C35 N1 Zn2 O2 87.2(6) . . . . ?
C39 N1 Zn2 Zn1 -115.5(9) . . . . ?
C35 N1 Zn2 Zn1 62.5(12) . . . . ?
C16 O2 Zn2 O5 80.2(7) . . . . ?
C16 O2 Zn2 O7 -3.7(11) . . . 6_566 ?
C16 O2 Zn2 O3 -83.1(7) . . . 6_556 ?
C16 O2 Zn2 N1 179.5(7) . . . . ?
C16 O2 Zn2 Zn1 -4.7(7) . . . . ?
O1 Zn1 Zn2 O5 -86.3(2) . . . . ?
O6 Zn1 Zn2 O5 3.0(2) . . . . ?
O4 Zn1 Zn2 O5 -177.7(2) 6_556 . . . ?
N2 Zn1 Zn2 O5 66.0(11) 8_556 . . . ?
O8 Zn1 Zn2 O5 94.1(2) 6_566 . . . ?
O1 Zn1 Zn2 O7 -175.9(2) . . . 6_566 ?
O6 Zn1 Zn2 O7 -86.6(2) . . . 6_566 ?
O4 Zn1 Zn2 O7 92.7(2) 6_556 . . 6_566 ?
N2 Zn1 Zn2 O7 -23.6(11) 8_556 . . 6_566 ?
O8 Zn1 Zn2 O7 4.5(2) 6_566 . . 6_566 ?
O1 Zn1 Zn2 O3 94.5(2) . . . 6_556 ?
O6 Zn1 Zn2 O3 -176.2(2) . . . 6_556 ?
O4 Zn1 Zn2 O3 3.2(2) 6_556 . . 6_556 ?
N2 Zn1 Zn2 O3 -113.2(11) 8_556 . . 6_556 ?
O8 Zn1 Zn2 O3 -85.1(2) 6_566 . . 6_556 ?
O1 Zn1 Zn2 N1 29.4(9) . . . . ?
O6 Zn1 Zn2 N1 118.7(9) . . . . ?
O4 Zn1 Zn2 N1 -62.0(9) 6_556 . . . ?
N2 Zn1 Zn2 N1 -178.3(13) 8_556 . . . ?
O8 Zn1 Zn2 N1 -150.2(9) 6_566 . . . ?
O1 Zn1 Zn2 O2 3.6(2) . . . . ?
O6 Zn1 Zn2 O2 93.0(2) . . . . ?
O4 Zn1 Zn2 O2 -87.7(2) 6_556 . . . ?
N2 Zn1 Zn2 O2 155.9(11) 8_556 . . . ?
O8 Zn1 Zn2 O2 -176.0(2) 6_566 . . . ?
